data_7024196
loop_
_publ_author_name
'Fern\'andez-Anca, Dami\'an'
'Garc\'ia-Seijo, M In\'es'
'Garc\'ia-Fern\'andez, M Esther'

_publ_section_title
;
 Tripodal polyphosphine ligands as inductors of chelate ring-opening
 processes in mononuclear palladium(II) and platinum(II) compounds. The
 X-ray crystal structure of two derivatives containing dangling
 phosphorus.
;
_journal_issue 9
_journal_name_full 'Dalton transactions (Cambridge, England : 2003)'
_journal_page_first 2327
_journal_page_last 2336
_journal_paper_doi 10.1039/b912678c
_journal_volume 39
_journal_year 2010
_chemical_formula_sum 'C88 H84 Br2 Cl12 P8 Pd'
_chemical_formula_weight 2080.93
_chemical_name_systematic
;
[Pd(PP3)2]Br2.2CHCl3
;
_space_group_IT_number 14
_symmetry_cell_setting monoclinic
_symmetry_space_group_name_Hall '-P 2ybc'
_symmetry_space_group_name_H-M 'P 1 21/c 1'
_atom_sites_solution_hydrogens geom
_atom_sites_solution_primary direct
_atom_sites_solution_secondary difmap
_audit_creation_method SHELXL-97
_cell_angle_alpha 90.00
_cell_angle_beta 94.043(4)
_cell_angle_gamma 90.00
_cell_formula_units_Z 2
_cell_length_a 14.947(3)
_cell_length_b 18.070(4)
_cell_length_c 17.514(4)
_cell_measurement_reflns_used 971
_cell_measurement_temperature 293(2)
_cell_measurement_theta_max 25.98
_cell_measurement_theta_min 2.17
_cell_volume 4718.6(18)
_computing_cell_refinement 'BRUKER Smart'
_computing_data_collection 'BRUKER Smart'
_computing_data_reduction 'BRUKER Shelxtl'
_computing_molecular_graphics 'ORTEP-3 for Windows (Farrugia 1997)'
_computing_publication_material 'WinGX publication routines (Farrugia, 1999)'
_computing_structure_refinement 'SHELXL-97 (Sheldrick, 1997)'
_computing_structure_solution 'SHELXS-97 (Sheldrick, 1997)'
_diffrn_ambient_temperature 293(2)
_diffrn_measured_fraction_theta_full 0.994
_diffrn_measured_fraction_theta_max 0.994
_diffrn_measurement_device_type 'CCD area detector'
_diffrn_measurement_method 'omega scans'
_diffrn_radiation_monochromator graphite
_diffrn_radiation_source 'fine-focus sealed tube'
_diffrn_radiation_type MoK\a
_diffrn_radiation_wavelength 0.71073
_diffrn_reflns_av_R_equivalents 0.1652
_diffrn_reflns_av_sigmaI/netI 0.1598
_diffrn_reflns_limit_h_max 17
_diffrn_reflns_limit_h_min -18
_diffrn_reflns_limit_k_max 19
_diffrn_reflns_limit_k_min -22
_diffrn_reflns_limit_l_max 21
_diffrn_reflns_limit_l_min -21
_diffrn_reflns_number 39885
_diffrn_reflns_theta_full 26.43
_diffrn_reflns_theta_max 26.43
_diffrn_reflns_theta_min 1.37
_exptl_absorpt_coefficient_mu 1.561
_exptl_absorpt_correction_T_max 0.6349
_exptl_absorpt_correction_T_min 0.5401
_exptl_absorpt_correction_type empirical
_exptl_absorpt_process_details Sadabs
_exptl_crystal_colour colourless
_exptl_crystal_density_diffrn 1.465
_exptl_crystal_density_method 'not measured'
_exptl_crystal_description prism
_exptl_crystal_F_000 2104
_exptl_crystal_size_max 0.45
_exptl_crystal_size_mid 0.42
_exptl_crystal_size_min 0.32
_refine_diff_density_max 1.653
_refine_diff_density_min -1.578
_refine_diff_density_rms 0.103
_refine_ls_extinction_method none
_refine_ls_goodness_of_fit_ref 0.846
_refine_ls_hydrogen_treatment mixed
_refine_ls_matrix_type full
_refine_ls_number_parameters 502
_refine_ls_number_reflns 9662
_refine_ls_number_restraints 0
_refine_ls_restrained_S_all 0.846
_refine_ls_R_factor_all 0.1376
_refine_ls_R_factor_gt 0.0556
_refine_ls_shift/su_max 0.000
_refine_ls_shift/su_mean 0.000
_refine_ls_structure_factor_coef Fsqd
_refine_ls_weighting_details 'calc w=1/[\s^2^(Fo^2^)+(0.0670P)^2^+0.0000P] where P=(Fo^2^+2Fc^2^)/3'
_refine_ls_weighting_scheme calc
_refine_ls_wR_factor_gt 0.1359
_refine_ls_wR_factor_ref 0.1579
_reflns_number_gt 4204
_reflns_number_total 9662
_reflns_threshold_expression >2sigma(I)
_cod_data_source_file b912678c.txt
_cod_data_source_block PdBr
_cod_depositor_comments
;
The following automatic conversions were performed:

'_symmetry_cell_setting' value 'Monoclinic' changed to 'monoclinic'
according to /home/saulius/struct/CIF-dictionaries/cif_core.dic
dictionary named 'cif_core.dic' version 2.4.2 from 2011-04-26.

Automatic conversion script
Id: cif_fix_values 1891 2012-01-12 08:04:46Z andrius 
;
_cod_original_cell_volume 4719.0(18)
_cod_original_sg_symbol_H-M P21/c
_cod_database_code 7024196

loop_
_symmetry_equiv_pos_as_xyz
'x, y, z'
'-x, y+1/2, -z+1/2'
'-x, -y, -z'
'x, -y-1/2, z-1/2'

loop_
_atom_site_label
_atom_site_type_symbol
_atom_site_fract_x
_atom_site_fract_y
_atom_site_fract_z
_atom_site_U_iso_or_equiv
_atom_site_adp_type
_atom_site_occupancy
_atom_site_symmetry_multiplicity
_atom_site_calc_flag
_atom_site_refinement_flags
Cl1 Cl 0.35876(13) 0.30591(12) 0.31029(13) 0.0887(7) Uani 1 1 d .
Cl3 Cl 0.17259(13) 0.32966(14) 0.26705(13) 0.0971(7) Uani 1 1 d .
Cl4 Cl 0.81744(18) 0.32063(13) 0.70688(14) 0.1090(8) Uani 1 1 d .
Cl6 Cl 0.97828(15) 0.38308(16) 0.78013(16) 0.1211(9) Uani 1 1 d .
Cl5 Cl 0.87458(16) 0.46771(15) 0.67028(15) 0.1108(8) Uani 1 1 d .
C101 C 0.8688(5) 0.4016(4) 0.7426(4) 0.067(2) Uani 1 1 d .
C100 C 0.2661(4) 0.3652(4) 0.3216(4) 0.0613(19) Uani 1 1 d .
Pd1 Pd 0.5000 0.0000 0.5000 0.02915(16) Uani 1 2 d S
Br1 Br 0.32638(5) -0.00004(5) 0.69488(4) 0.0740(3) Uani 1 1 d .
P2 P 0.40415(9) 0.03510(8) 0.39578(8) 0.0332(4) Uani 1 1 d .
P1 P 0.55675(9) 0.11951(8) 0.48867(8) 0.0336(4) Uani 1 1 d .
P3 P 0.45462(11) 0.28851(9) 0.64884(10) 0.0477(4) Uani 1 1 d .
P4 P 0.83095(11) 0.19122(10) 0.43199(10) 0.0497(5) Uani 1 1 d .
C31 C 0.8929(4) 0.1541(4) 0.5173(4) 0.0479(16) Uani 1 1 d .
C5 C 0.6769(3) 0.1213(3) 0.4739(3) 0.0385(14) Uani 1 1 d .
H5A H 0.7086 0.0950 0.5159 0.046 Uiso 1 1 calc R
H5B H 0.6866 0.0946 0.4272 0.046 Uiso 1 1 calc R
C1 C 0.5011(4) 0.1635(3) 0.4022(3) 0.0405(14) Uani 1 1 d .
H1A H 0.4523 0.1947 0.4170 0.049 Uiso 1 1 calc R
H1B H 0.5438 0.1947 0.3780 0.049 Uiso 1 1 calc R
C3 C 0.5454(3) 0.1863(3) 0.5649(3) 0.0411(15) Uani 1 1 d .
H3A H 0.5784 0.1677 0.6106 0.049 Uiso 1 1 calc R
H3B H 0.5743 0.2318 0.5507 0.049 Uiso 1 1 calc R
C17 C 0.2016(5) 0.1060(4) 0.5223(4) 0.062(2) Uani 1 1 d .
H17 H 0.1844 0.0998 0.5719 0.074 Uiso 1 1 calc R
C13 C 0.3037(3) 0.0804(3) 0.4256(3) 0.0378(14) Uani 1 1 d .
C7 C 0.3666(4) -0.0335(3) 0.3260(3) 0.0389(14) Uani 1 1 d .
C2 C 0.4647(4) 0.1053(3) 0.3458(3) 0.0395(14) Uani 1 1 d .
H2A H 0.5138 0.0825 0.3211 0.047 Uiso 1 1 calc R
H2B H 0.4248 0.1282 0.3066 0.047 Uiso 1 1 calc R
C6 C 0.7182(3) 0.1989(3) 0.4685(4) 0.0450(15) Uani 1 1 d .
H6A H 0.7227 0.2220 0.5186 0.054 Uiso 1 1 calc R
H6B H 0.6802 0.2296 0.4343 0.054 Uiso 1 1 calc R
C18 C 0.2807(4) 0.0727(3) 0.4998(4) 0.0435(15) Uani 1 1 d .
H18 H 0.3171 0.0456 0.5348 0.052 Uiso 1 1 calc R
C19 C 0.3395(4) 0.3237(3) 0.6365(3) 0.0438(15) Uani 1 1 d .
C4 C 0.4505(4) 0.2055(3) 0.5858(3) 0.0430(15) Uani 1 1 d .
H4A H 0.4251 0.1641 0.6121 0.052 Uiso 1 1 calc R
H4B H 0.4127 0.2154 0.5397 0.052 Uiso 1 1 calc R
C12 C 0.4287(4) -0.0658(3) 0.2798(4) 0.0512(17) Uani 1 1 d .
H12 H 0.4878 -0.0493 0.2823 0.061 Uiso 1 1 calc R
C32 C 0.9055(4) 0.0779(4) 0.5205(5) 0.0641(19) Uani 1 1 d .
H32 H 0.8845 0.0485 0.4795 0.077 Uiso 1 1 calc R
C42 C 0.8272(5) 0.3459(4) 0.4663(4) 0.0619(19) Uani 1 1 d .
H42 H 0.7752 0.3373 0.4912 0.074 Uiso 1 1 calc R
C36 C 0.9265(4) 0.1963(4) 0.5787(4) 0.064(2) Uani 1 1 d .
H36 H 0.9190 0.2474 0.5771 0.077 Uiso 1 1 calc R
C41 C 0.8609(5) 0.4173(4) 0.4641(4) 0.072(2) Uani 1 1 d .
H41 H 0.8318 0.4558 0.4873 0.086 Uiso 1 1 calc R
C25 C 0.5115(4) 0.3535(3) 0.5887(4) 0.0463(16) Uani 1 1 d .
C37 C 0.8679(4) 0.2880(4) 0.4331(3) 0.0472(16) Uani 1 1 d .
C15 C 0.1738(4) 0.1554(4) 0.3961(5) 0.068(2) Uani 1 1 d .
H15 H 0.1381 0.1834 0.3613 0.082 Uiso 1 1 calc R
C14 C 0.2508(4) 0.1214(4) 0.3735(4) 0.0541(17) Uani 1 1 d .
H14 H 0.2668 0.1262 0.3234 0.065 Uiso 1 1 calc R
C22 C 0.1668(6) 0.3810(5) 0.6299(5) 0.089(3) Uani 1 1 d .
H22 H 0.1088 0.3999 0.6282 0.107 Uiso 1 1 calc R
C30 C 0.5878(5) 0.3901(4) 0.6192(5) 0.072(2) Uani 1 1 d .
H30 H 0.6067 0.3838 0.6705 0.086 Uiso 1 1 calc R
C10 C 0.3145(5) -0.1489(4) 0.2276(4) 0.074(2) Uani 1 1 d .
H10 H 0.2978 -0.1886 0.1959 0.089 Uiso 1 1 calc R
C20 C 0.3240(5) 0.3971(4) 0.6527(4) 0.0630(19) Uani 1 1 d .
H20 H 0.3722 0.4279 0.6667 0.076 Uiso 1 1 calc R
C16 C 0.1503(5) 0.1474(4) 0.4709(6) 0.078(2) Uani 1 1 d .
H16 H 0.0990 0.1706 0.4861 0.093 Uiso 1 1 calc R
C26 C 0.4850(5) 0.3664(4) 0.5123(4) 0.0583(19) Uani 1 1 d .
H26 H 0.4334 0.3439 0.4904 0.070 Uiso 1 1 calc R
C33 C 0.9489(5) 0.0456(4) 0.5842(6) 0.081(2) Uani 1 1 d .
H33 H 0.9565 -0.0055 0.5859 0.097 Uiso 1 1 calc R
C38 C 0.9442(5) 0.3020(4) 0.3953(5) 0.079(2) Uani 1 1 d .
H38 H 0.9729 0.2638 0.3712 0.095 Uiso 1 1 calc R
C8 C 0.2789(4) -0.0599(3) 0.3208(4) 0.0507(17) Uani 1 1 d .
H8 H 0.2368 -0.0388 0.3509 0.061 Uiso 1 1 calc R
C11 C 0.4011(5) -0.1226(4) 0.2301(4) 0.072(2) Uani 1 1 d .
H11 H 0.4416 -0.1431 0.1981 0.086 Uiso 1 1 calc R
C29 C 0.6358(5) 0.4360(5) 0.5737(6) 0.093(3) Uani 1 1 d .
H29 H 0.6871 0.4597 0.5946 0.111 Uiso 1 1 calc R
C35 C 0.9710(5) 0.1644(5) 0.6420(5) 0.078(2) Uani 1 1 d .
H35 H 0.9942 0.1936 0.6823 0.093 Uiso 1 1 calc R
C40 C 0.9364(5) 0.4306(5) 0.4279(5) 0.083(3) Uani 1 1 d .
H40 H 0.9597 0.4783 0.4263 0.100 Uiso 1 1 calc R
C34 C 0.9809(5) 0.0878(5) 0.6448(5) 0.080(2) Uani 1 1 d .
H34 H 1.0092 0.0655 0.6879 0.096 Uiso 1 1 calc R
C24 C 0.2662(5) 0.2791(4) 0.6186(5) 0.074(2) Uani 1 1 d .
H24 H 0.2744 0.2289 0.6097 0.089 Uiso 1 1 calc R
C28 C 0.6093(6) 0.4465(5) 0.4997(6) 0.090(3) Uani 1 1 d .
H28 H 0.6421 0.4773 0.4696 0.108 Uiso 1 1 calc R
C23 C 0.1805(5) 0.3086(5) 0.6137(6) 0.095(3) Uani 1 1 d .
H23 H 0.1319 0.2784 0.5992 0.114 Uiso 1 1 calc R
C39 C 0.9780(5) 0.3739(5) 0.3938(6) 0.101(3) Uani 1 1 d .
H39 H 1.0298 0.3832 0.3691 0.121 Uiso 1 1 calc R
C9 C 0.2533(5) -0.1172(4) 0.2713(4) 0.070(2) Uani 1 1 d .
H9 H 0.1943 -0.1340 0.2680 0.085 Uiso 1 1 calc R
C27 C 0.5343(6) 0.4121(4) 0.4689(5) 0.075(2) Uani 1 1 d .
H27 H 0.5162 0.4197 0.4176 0.090 Uiso 1 1 calc R
Cl2 Cl 0.24316(14) 0.36899(13) 0.41819(11) 0.0882(7) Uani 1 1 d .
C21 C 0.2380(6) 0.4255(4) 0.6486(4) 0.075(2) Uani 1 1 d .
H21 H 0.2289 0.4754 0.6586 0.090 Uiso 1 1 calc R

loop_
_atom_site_aniso_label
_atom_site_aniso_U_11
_atom_site_aniso_U_22
_atom_site_aniso_U_33
_atom_site_aniso_U_23
_atom_site_aniso_U_13
_atom_site_aniso_U_12
Cl1 0.0521(12) 0.0905(16) 0.1235(18) 0.0131(13) 0.0057(12) 0.0196(11)
Cl3 0.0553(12) 0.131(2) 0.1025(16) -0.0115(15) -0.0142(11) 0.0030(13)
Cl4 0.124(2) 0.0829(16) 0.1174(19) -0.0193(13) -0.0084(16) -0.0135(15)
Cl6 0.0549(14) 0.148(2) 0.159(2) 0.0444(19) -0.0054(15) -0.0011(15)
Cl5 0.0899(17) 0.1160(19) 0.127(2) 0.0439(16) 0.0153(15) 0.0026(15)
C101 0.048(4) 0.075(5) 0.078(5) 0.015(4) -0.001(4) -0.002(4)
C100 0.030(4) 0.076(5) 0.077(5) 0.004(4) 0.000(3) 0.007(4)
Pd1 0.0160(3) 0.0308(3) 0.0401(3) 0.0023(3) -0.0012(2) -0.0015(3)
Br1 0.0629(5) 0.0881(6) 0.0716(5) -0.0160(4) 0.0093(4) 0.0012(5)
P2 0.0196(7) 0.0377(9) 0.0418(9) 0.0030(7) -0.0027(6) -0.0007(7)
P1 0.0197(7) 0.0331(9) 0.0476(9) 0.0010(7) -0.0015(7) -0.0016(7)
P3 0.0389(10) 0.0457(11) 0.0591(11) -0.0063(8) 0.0072(8) 0.0006(8)
P4 0.0296(9) 0.0554(11) 0.0655(11) -0.0045(9) 0.0129(8) -0.0108(8)
C31 0.025(3) 0.046(4) 0.074(5) -0.006(3) 0.007(3) -0.003(3)
C5 0.018(3) 0.051(4) 0.046(3) -0.001(3) 0.005(3) -0.005(3)
C1 0.031(3) 0.034(4) 0.055(4) 0.012(3) -0.001(3) -0.001(3)
C3 0.029(3) 0.032(4) 0.062(4) -0.002(3) 0.000(3) -0.004(3)
C17 0.050(4) 0.057(5) 0.082(5) -0.017(4) 0.030(4) -0.009(4)
C13 0.022(3) 0.034(4) 0.056(4) -0.004(3) -0.001(3) -0.004(3)
C7 0.031(3) 0.040(3) 0.045(4) 0.005(3) -0.007(3) -0.003(3)
C2 0.029(3) 0.048(4) 0.041(3) 0.005(3) -0.002(3) -0.003(3)
C6 0.019(3) 0.050(4) 0.066(4) 0.003(3) 0.000(3) -0.010(3)
C18 0.026(3) 0.041(4) 0.063(4) -0.006(3) 0.006(3) -0.005(3)
C19 0.043(4) 0.042(4) 0.048(4) -0.003(3) 0.015(3) 0.006(3)
C4 0.028(3) 0.034(4) 0.068(4) -0.010(3) 0.014(3) -0.007(3)
C12 0.040(4) 0.053(4) 0.061(4) -0.004(3) 0.008(3) -0.009(3)
C32 0.036(4) 0.055(5) 0.101(6) -0.003(4) 0.006(4) -0.005(4)
C42 0.046(4) 0.054(5) 0.088(5) -0.001(4) 0.025(4) -0.014(4)
C36 0.046(4) 0.049(5) 0.097(6) 0.001(4) -0.008(4) 0.001(4)
C41 0.061(5) 0.058(5) 0.097(6) -0.001(4) 0.014(4) -0.002(4)
C25 0.036(4) 0.041(4) 0.063(4) -0.008(3) 0.007(3) 0.002(3)
C37 0.025(3) 0.059(5) 0.057(4) 0.003(3) 0.001(3) -0.002(3)
C15 0.032(4) 0.052(5) 0.117(7) -0.003(4) -0.016(4) 0.012(3)
C14 0.026(3) 0.067(5) 0.068(4) 0.008(4) -0.005(3) 0.007(3)
C22 0.060(6) 0.098(8) 0.113(7) 0.017(6) 0.031(5) 0.035(6)
C30 0.053(5) 0.063(5) 0.098(6) -0.014(4) -0.009(4) -0.015(4)
C10 0.073(6) 0.071(5) 0.076(5) -0.025(4) -0.007(5) -0.023(5)
C20 0.067(5) 0.056(5) 0.065(5) -0.003(4) -0.005(4) 0.011(4)
C16 0.034(4) 0.062(5) 0.138(8) -0.021(5) 0.009(5) 0.009(4)
C26 0.053(5) 0.056(5) 0.067(5) -0.003(4) 0.017(4) 0.000(4)
C33 0.052(5) 0.048(5) 0.142(8) 0.016(5) 0.009(5) 0.012(4)
C38 0.046(4) 0.060(5) 0.135(7) 0.002(5) 0.035(5) -0.014(4)
C8 0.034(4) 0.058(5) 0.059(4) -0.001(3) -0.002(3) -0.002(3)
C11 0.072(6) 0.083(6) 0.062(5) -0.017(4) 0.013(4) -0.007(5)
C29 0.045(5) 0.065(6) 0.169(10) 0.013(6) 0.010(6) -0.022(4)
C35 0.056(5) 0.084(7) 0.090(6) -0.006(5) -0.017(4) 0.005(5)
C40 0.053(5) 0.062(6) 0.136(8) 0.018(5) 0.014(5) -0.021(5)
C34 0.051(5) 0.079(7) 0.108(7) 0.015(5) -0.017(5) 0.009(5)
C24 0.043(4) 0.053(5) 0.129(7) -0.004(4) 0.022(4) 0.002(4)
C28 0.063(6) 0.068(6) 0.146(9) 0.034(6) 0.045(6) 0.011(5)
C23 0.043(5) 0.083(7) 0.162(9) 0.007(6) 0.020(5) 0.002(5)
C39 0.047(5) 0.082(7) 0.180(10) 0.016(6) 0.048(6) -0.015(5)
C9 0.041(4) 0.084(6) 0.084(5) -0.020(5) -0.013(4) -0.023(4)
C27 0.077(6) 0.068(6) 0.084(6) 0.010(4) 0.024(5) 0.015(5)
Cl2 0.0727(14) 0.1153(18) 0.0767(13) 0.0074(12) 0.0059(11) -0.0047(13)
C21 0.085(6) 0.056(5) 0.083(6) 0.004(4) 0.011(5) 0.034(5)

loop_
_atom_type_symbol
_atom_type_description
_atom_type_scat_dispersion_real
_atom_type_scat_dispersion_imag
_atom_type_scat_source
C C 0.0033 0.0016 'International Tables Vol C Tables 4.2.6.8 and 6.1.1.4'
H H 0.0000 0.0000 'International Tables Vol C Tables 4.2.6.8 and 6.1.1.4'
Br Br -0.2901 2.4595 'International Tables Vol C Tables 4.2.6.8 and 6.1.1.4'
P P 0.1023 0.0942 'International Tables Vol C Tables 4.2.6.8 and 6.1.1.4'
Pd Pd -0.9988 1.0072 'International Tables Vol C Tables 4.2.6.8 and 6.1.1.4'
Cl Cl 0.1484 0.1585 'International Tables Vol C Tables 4.2.6.8 and 6.1.1.4'

loop_
_geom_angle_atom_site_label_1
_geom_angle_atom_site_label_2
_geom_angle_atom_site_label_3
_geom_angle
_geom_angle_site_symmetry_1
_geom_angle_site_symmetry_3
Cl5 C101 Cl4 110.8(4) . .
Cl5 C101 Cl6 108.1(4) . .
Cl4 C101 Cl6 110.4(4) . .
Cl2 C100 Cl3 109.7(4) . .
Cl2 C100 Cl1 109.8(4) . .
Cl3 C100 Cl1 108.5(4) . .
P2 Pd1 P2 180.00(5) . 3_656
P2 Pd1 P1 83.60(5) . .
P2 Pd1 P1 96.40(5) 3_656 .
P2 Pd1 P1 96.40(5) . 3_656
P2 Pd1 P1 83.60(5) 3_656 3_656
P1 Pd1 P1 180.0 . 3_656
C7 P2 C2 107.2(3) . .
C7 P2 C13 106.3(3) . .
C2 P2 C13 105.9(3) . .
C7 P2 Pd1 119.27(19) . .
C2 P2 Pd1 105.55(18) . .
C13 P2 Pd1 111.87(19) . .
C3 P1 C5 103.6(3) . .
C3 P1 C1 104.8(3) . .
C5 P1 C1 105.4(3) . .
C3 P1 Pd1 119.92(19) . .
C5 P1 Pd1 113.21(19) . .
C1 P1 Pd1 108.76(18) . .
C25 P3 C19 100.3(3) . .
C25 P3 C4 100.0(3) . .
C19 P3 C4 102.6(3) . .
C31 P4 C37 101.9(3) . .
C31 P4 C6 99.6(3) . .
C37 P4 C6 101.9(3) . .
C36 C31 C32 118.4(7) . .
C36 C31 P4 124.6(5) . .
C32 C31 P4 117.1(5) . .
C6 C5 P1 115.3(4) . .
C2 C1 P1 110.7(4) . .
C4 C3 P1 117.6(4) . .
C16 C17 C18 119.5(7) . .
C18 C13 C14 120.7(6) . .
C18 C13 P2 119.5(4) . .
C14 C13 P2 119.8(5) . .
C8 C7 C12 118.6(6) . .
C8 C7 P2 121.8(5) . .
C12 C7 P2 119.4(4) . .
C1 C2 P2 109.7(4) . .
C5 C6 P4 109.4(4) . .
C13 C18 C17 119.5(6) . .
C20 C19 C24 117.8(6) . .
C20 C19 P3 118.7(5) . .
C24 C19 P3 123.2(5) . .
C3 C4 P3 109.4(4) . .
C11 C12 C7 119.4(6) . .
C33 C32 C31 120.3(7) . .
C37 C42 C41 121.9(6) . .
C35 C36 C31 121.4(7) . .
C40 C41 C42 119.7(7) . .
C26 C25 C30 117.4(6) . .
C26 C25 P3 123.4(5) . .
C30 C25 P3 119.1(5) . .
C42 C37 C38 118.2(6) . .
C42 C37 P4 126.4(5) . .
C38 C37 P4 115.4(5) . .
C16 C15 C14 119.6(7) . .
C13 C14 C15 119.8(7) . .
C21 C22 C23 119.6(8) . .
C29 C30 C25 120.5(8) . .
C9 C10 C11 120.4(7) . .
C19 C20 C21 121.1(7) . .
C17 C16 C15 120.8(7) . .
C27 C26 C25 120.5(7) . .
C34 C33 C32 120.8(7) . .
C37 C38 C39 119.4(7) . .
C9 C8 C7 120.9(6) . .
C10 C11 C12 120.7(7) . .
C28 C29 C30 120.7(8) . .
C36 C35 C34 119.3(7) . .
C41 C40 C39 119.6(7) . .
C33 C34 C35 119.8(8) . .
C19 C24 C23 120.4(7) . .
C29 C28 C27 119.9(8) . .
C22 C23 C24 120.7(8) . .
C40 C39 C38 121.2(7) . .
C10 C9 C8 119.9(6) . .
C28 C27 C26 121.0(8) . .
C22 C21 C20 120.2(7) . .

loop_
_geom_bond_atom_site_label_1
_geom_bond_atom_site_label_2
_geom_bond_distance
_geom_bond_site_symmetry_2
Cl1 C100 1.773(7) .
Cl3 C100 1.757(7) .
Cl4 C101 1.748(7) .
Cl6 C101 1.752(7) .
Cl5 C101 1.747(7) .
C100 Cl2 1.752(7) .
Pd1 P2 2.3276(14) .
Pd1 P2 2.3276(14) 3_656
Pd1 P1 2.3337(15) .
Pd1 P1 2.3337(15) 3_656
P2 C7 1.802(6) .
P2 C2 1.818(5) .
P2 C13 1.819(6) .
P1 C3 1.817(6) .
P1 C5 1.832(5) .
P1 C1 1.855(5) .
P3 C25 1.827(6) .
P3 C19 1.833(6) .
P3 C4 1.861(5) .
P4 C31 1.830(7) .
P4 C37 1.833(7) .
P4 C6 1.849(5) .
C31 C36 1.383(8) .
C31 C32 1.390(9) .
C5 C6 1.538(7) .
C1 C2 1.519(7) .
C3 C4 1.529(7) .
C17 C16 1.365(10) .
C17 C18 1.408(8) .
C13 C18 1.374(8) .
C13 C14 1.380(8) .
C7 C8 1.393(7) .
C7 C12 1.401(8) .
C19 C20 1.378(8) .
C19 C24 1.378(8) .
C12 C11 1.390(8) .
C32 C33 1.380(10) .
C42 C37 1.362(8) .
C42 C41 1.387(9) .
C36 C35 1.379(9) .
C41 C40 1.354(9) .
C25 C26 1.389(8) .
C25 C30 1.392(8) .
C37 C38 1.381(8) .
C15 C16 1.387(10) .
C15 C14 1.387(9) .
C22 C21 1.357(10) .
C22 C23 1.357(11) .
C30 C29 1.385(10) .
C10 C9 1.359(9) .
C10 C11 1.377(9) .
C20 C21 1.381(9) .
C26 C27 1.372(9) .
C33 C34 1.366(10) .
C38 C39 1.396(10) .
C8 C9 1.387(8) .
C29 C28 1.341(11) .
C35 C34 1.391(10) .
C40 C39 1.357(10) .
C24 C23 1.384(9) .
C28 C27 1.360(11) .

loop_
_geom_torsion_atom_site_label_1
_geom_torsion_atom_site_label_2
_geom_torsion_atom_site_label_3
_geom_torsion_atom_site_label_4
_geom_torsion
_geom_torsion_site_symmetry_1
P2 Pd1 P2 C7 -100(100) 3_656
P1 Pd1 P2 C7 147.5(2) .
P1 Pd1 P2 C7 -32.5(2) 3_656
P2 Pd1 P2 C2 140(100) 3_656
P1 Pd1 P2 C2 27.0(2) .
P1 Pd1 P2 C2 -153.0(2) 3_656
P2 Pd1 P2 C13 25(100) 3_656
P1 Pd1 P2 C13 -87.6(2) .
P1 Pd1 P2 C13 92.4(2) 3_656
P2 Pd1 P1 C3 115.2(2) .
P2 Pd1 P1 C3 -64.8(2) 3_656
P1 Pd1 P1 C3 -78(100) 3_656
P2 Pd1 P1 C5 -122.0(2) .
P2 Pd1 P1 C5 58.0(2) 3_656
P1 Pd1 P1 C5 45(100) 3_656
P2 Pd1 P1 C1 -5.2(2) .
P2 Pd1 P1 C1 174.8(2) 3_656
P1 Pd1 P1 C1 162(100) 3_656
C37 P4 C31 C36 22.5(6) .
C6 P4 C31 C36 -81.9(6) .
C37 P4 C31 C32 -158.4(5) .
C6 P4 C31 C32 97.1(5) .
C3 P1 C5 C6 -46.8(5) .
C1 P1 C5 C6 63.0(5) .
Pd1 P1 C5 C6 -178.3(4) .
C3 P1 C1 C2 -152.4(4) .
C5 P1 C1 C2 98.7(4) .
Pd1 P1 C1 C2 -23.0(4) .
C5 P1 C3 C4 173.2(4) .
C1 P1 C3 C4 62.9(5) .
Pd1 P1 C3 C4 -59.5(5) .
C7 P2 C13 C18 114.5(5) .
C2 P2 C13 C18 -131.8(5) .
Pd1 P2 C13 C18 -17.3(5) .
C7 P2 C13 C14 -64.8(5) .
C2 P2 C13 C14 49.0(5) .
Pd1 P2 C13 C14 163.5(4) .
C2 P2 C7 C8 -132.6(5) .
C13 P2 C7 C8 -19.8(6) .
Pd1 P2 C7 C8 107.7(5) .
C2 P2 C7 C12 52.6(5) .
C13 P2 C7 C12 165.4(5) .
Pd1 P2 C7 C12 -67.1(5) .
P1 C1 C2 P2 46.9(5) .
C7 P2 C2 C1 -178.0(4) .
C13 P2 C2 C1 68.9(4) .
Pd1 P2 C2 C1 -49.9(4) .
P1 C5 C6 P4 -167.1(3) .
C31 P4 C6 C5 -73.9(4) .
C37 P4 C6 C5 -178.3(4) .
C14 C13 C18 C17 1.0(8) .
P2 C13 C18 C17 -178.2(4) .
C16 C17 C18 C13 -2.0(9) .
C25 P3 C19 C20 -55.1(5) .
C4 P3 C19 C20 -157.9(5) .
C25 P3 C19 C24 131.1(6) .
C4 P3 C19 C24 28.3(6) .
P1 C3 C4 P3 -167.7(3) .
C25 P3 C4 C3 55.4(5) .
C19 P3 C4 C3 158.5(4) .
C8 C7 C12 C11 0.2(9) .
P2 C7 C12 C11 175.2(5) .
C36 C31 C32 C33 1.3(9) .
P4 C31 C32 C33 -177.8(5) .
C32 C31 C36 C35 -0.5(10) .
P4 C31 C36 C35 178.6(5) .
C37 C42 C41 C40 0.1(12) .
C19 P3 C25 C26 -54.8(6) .
C4 P3 C25 C26 50.1(6) .
C19 P3 C25 C30 128.1(5) .
C4 P3 C25 C30 -127.0(5) .
C41 C42 C37 C38 -1.0(11) .
C41 C42 C37 P4 179.8(5) .
C31 P4 C37 C42 -91.9(6) .
C6 P4 C37 C42 10.7(7) .
C31 P4 C37 C38 88.8(5) .
C6 P4 C37 C38 -168.6(5) .
C18 C13 C14 C15 0.2(9) .
P2 C13 C14 C15 179.5(5) .
C16 C15 C14 C13 -0.4(10) .
C26 C25 C30 C29 -1.6(10) .
P3 C25 C30 C29 175.7(6) .
C24 C19 C20 C21 -2.2(10) .
P3 C19 C20 C21 -176.3(5) .
C18 C17 C16 C15 1.8(11) .
C14 C15 C16 C17 -0.6(11) .
C30 C25 C26 C27 1.7(10) .
P3 C25 C26 C27 -175.5(5) .
C31 C32 C33 C34 -0.6(11) .
C42 C37 C38 C39 1.3(11) .
P4 C37 C38 C39 -179.3(7) .
C12 C7 C8 C9 0.5(9) .
P2 C7 C8 C9 -174.4(5) .
C9 C10 C11 C12 3.2(12) .
C7 C12 C11 C10 -2.0(10) .
C25 C30 C29 C28 0.7(13) .
C31 C36 C35 C34 -1.1(11) .
C42 C41 C40 C39 0.4(12) .
C32 C33 C34 C35 -1.1(12) .
C36 C35 C34 C33 1.9(12) .
C20 C19 C24 C23 3.0(11) .
P3 C19 C24 C23 176.8(6) .
C30 C29 C28 C27 0.2(13) .
C21 C22 C23 C24 2.2(14) .
C19 C24 C23 C22 -3.0(13) .
C41 C40 C39 C38 0.1(14) .
C37 C38 C39 C40 -0.9(14) .
C11 C10 C9 C8 -2.4(12) .
C7 C8 C9 C10 0.6(11) .
C29 C28 C27 C26 -0.1(13) .
C25 C26 C27 C28 -0.9(11) .
C23 C22 C21 C20 -1.4(13) .
C19 C20 C21 C22 1.4(11) .
